data_7215170
loop_
_publ_author_name
'Khavasi, Hamid Reza'
'Tahrani, Alireza Azhdari'

_publ_section_title
;
 The role of secondary bonding on supramolecular assembly of coordination
 compounds: diversity of coordination modes and supramolecular structures
;
_journal_issue 29
_journal_name_full CrystEngComm
_journal_page_first 5799
_journal_paper_doi 10.1039/c3ce40433a
_journal_volume 15
_journal_year 2013
_chemical_formula_moiety 'C11 H8 Hg1 I3 N3 O1'
_chemical_formula_sum 'C11 H8 Hg I3 N3 O'
_chemical_formula_weight 779.49
_chemical_name_systematic
;
?
;
_space_group_IT_number 14
_symmetry_cell_setting monoclinic
_symmetry_space_group_name_Hall '-P 2yab'
_symmetry_space_group_name_H-M 'P 1 21/a 1'
_atom_sites_solution_hydrogens geom
_atom_sites_solution_primary direct
_atom_sites_solution_secondary difmap
_audit_creation_method SHELXL-97
_cell_angle_alpha 90.00
_cell_angle_beta 99.842(5)
_cell_angle_gamma 90.00
_cell_formula_units_Z 4
_cell_length_a 14.3544(9)
_cell_length_b 7.8891(6)
_cell_length_c 14.7440(11)
_cell_measurement_reflns_used 12435
_cell_measurement_temperature 298(2)
_cell_measurement_theta_max 29.18
_cell_measurement_theta_min 2.80
_cell_volume 1645.1(2)
_computing_cell_refinement 'X-Area 1.31 (Stoe & Cie GmbH, 2005)'
_computing_data_collection 'X-Area 1.31 (Stoe & Cie GmbH, 2005)'
_computing_data_reduction 'X-Area 1.31 (Stoe & Cie GmbH, 2005)'
_computing_molecular_graphics 'ORTEP-3 for Windows (Farrugia, 1997)'
_computing_publication_material 'WinGX (Farrugia, 1999)'
_computing_structure_refinement 'SHELXL-97 (Sheldrick, 1997)'
_computing_structure_solution 'SHELXS-97 (Sheldrick, 1990)'
_diffrn_ambient_temperature 298(2)
_diffrn_detector_area_resol_mean '0.15 mm'
_diffrn_measured_fraction_theta_full 0.993
_diffrn_measured_fraction_theta_max 0.993
_diffrn_measurement_device_type 'STOE IPDS II'
_diffrn_measurement_method 'rotation method'
_diffrn_radiation_monochromator graphite
_diffrn_radiation_source 'fine-focus sealed tube'
_diffrn_radiation_type MoK\a
_diffrn_radiation_wavelength 0.71073
_diffrn_reflns_av_R_equivalents 0.1183
_diffrn_reflns_av_sigmaI/netI 0.0853
_diffrn_reflns_limit_h_max 17
_diffrn_reflns_limit_h_min -19
_diffrn_reflns_limit_k_max 10
_diffrn_reflns_limit_k_min -10
_diffrn_reflns_limit_l_max 20
_diffrn_reflns_limit_l_min -20
_diffrn_reflns_number 12435
_diffrn_reflns_theta_full 29.18
_diffrn_reflns_theta_max 29.18
_diffrn_reflns_theta_min 2.80
_diffrn_standards_number 0
_exptl_absorpt_coefficient_mu 14.981
_exptl_absorpt_correction_T_max 0.1083
_exptl_absorpt_correction_T_min 0.0221
_exptl_absorpt_correction_type numerical
_exptl_absorpt_process_details 'shape of crystal determined optically'
_exptl_crystal_colour Yellow
_exptl_crystal_density_diffrn 3.147
_exptl_crystal_density_method 'not measured'
_exptl_crystal_description Plate
_exptl_crystal_F_000 1368
_exptl_crystal_size_max 0.50
_exptl_crystal_size_mid 0.40
_exptl_crystal_size_min 0.10
_refine_diff_density_max 1.001
_refine_diff_density_min -1.125
_refine_diff_density_rms 0.347
_refine_ls_extinction_coef 0.0063(5)
_refine_ls_extinction_expression Fc^*^=kFc[1+0.001xFc^2^\l^3^/sin(2\q)]^-1/4^
_refine_ls_extinction_method SHELXL
_refine_ls_goodness_of_fit_ref 1.033
_refine_ls_hydrogen_treatment constr
_refine_ls_matrix_type full
_refine_ls_number_parameters 173
_refine_ls_number_reflns 4418
_refine_ls_number_restraints 0
_refine_ls_restrained_S_all 1.033
_refine_ls_R_factor_all 0.0694
_refine_ls_R_factor_gt 0.0619
_refine_ls_shift/su_max 0.010
_refine_ls_shift/su_mean 0.001
_refine_ls_structure_factor_coef Fsqd
_refine_ls_weighting_details 'calc w=1/[\s^2^(Fo^2^)+(0.1061P)^2^+0.6022P] where P=(Fo^2^+2Fc^2^)/3'
_refine_ls_weighting_scheme calc
_refine_ls_wR_factor_gt 0.1592
_refine_ls_wR_factor_ref 0.1653
_reflns_number_gt 3779
_reflns_number_total 4418
_reflns_threshold_expression >2sigma(I)
_cod_data_source_file c3ce40433a.cif
_cod_data_source_block d:\determination\solution\d72\khd72-abs1
_cod_depositor_comments
;
The following automatic conversions were performed:

'_symmetry_cell_setting' value 'Monoclinic' changed to 'monoclinic'
according to
/usr/data/users/saulius/automatic-downloads/retrospective/RSC/lib/dictionaries/cif_core.dic
dictionary named 'cif_core.dic' version 2.4.2 from 2011-04-26.

Automatic conversion script
Id: cif_fix_values 2281 2013-09-26 08:29:07Z andrius 
;
_cod_original_sg_symbol_H-M P21/a
_cod_original_formula_sum 'C11 H8 Hg1 I3 N3 O1'
_cod_database_code 7215170

loop_
_symmetry_equiv_pos_as_xyz
'x, y, z'
'-x+1/2, y+1/2, -z'
'-x, -y, -z'
'x-1/2, -y-1/2, z'

loop_
_atom_site_label
_atom_site_type_symbol
_atom_site_fract_x
_atom_site_fract_y
_atom_site_fract_z
_atom_site_U_iso_or_equiv
_atom_site_adp_type
_atom_site_occupancy
_atom_site_symmetry_multiplicity
_atom_site_calc_flag
_atom_site_refinement_flags
C1 C 0.6790(7) 0.0498(16) 0.5946(7) 0.058(3) Uani 1 1 d .
H1 H 0.7286 0.0061 0.5686 0.070 Uiso 1 1 calc R
C2 C 0.6803(8) 0.0298(15) 0.6886(7) 0.054(2) Uani 1 1 d .
H2 H 0.7311 -0.0259 0.7237 0.065 Uiso 1 1 calc R
C3 C 0.5409(6) 0.1662(13) 0.6761(6) 0.0455(18) Uani 1 1 d .
H3 H 0.4910 0.2076 0.7024 0.055 Uiso 1 1 calc R
C4 C 0.5400(6) 0.1880(12) 0.5823(6) 0.0437(17) Uani 1 1 d .
C5 C 0.4570(7) 0.2771(13) 0.5262(7) 0.051(2) Uani 1 1 d .
C6 C 0.4059(6) 0.3771(11) 0.3656(6) 0.0417(16) Uani 1 1 d .
C7 C 0.4275(6) 0.3797(11) 0.2766(6) 0.0438(17) Uani 1 1 d .
C8 C 0.3682(7) 0.4527(13) 0.2047(7) 0.051(2) Uani 1 1 d .
H8 H 0.3850 0.4540 0.1464 0.061 Uiso 1 1 calc R
C9 C 0.2839(9) 0.5245(15) 0.2178(8) 0.061(3) Uani 1 1 d .
H9 H 0.2433 0.5733 0.1689 0.074 Uiso 1 1 calc R
C10 C 0.2611(8) 0.5221(16) 0.3054(9) 0.064(3) Uani 1 1 d .
H10 H 0.2039 0.5674 0.3155 0.077 Uiso 1 1 calc R
C11 C 0.3237(8) 0.4520(14) 0.3781(8) 0.059(2) Uani 1 1 d .
H11 H 0.3089 0.4564 0.4371 0.070 Uiso 1 1 calc R
N1 N 0.6088(7) 0.1298(13) 0.5411(6) 0.055(2) Uani 1 1 d .
N2 N 0.6124(6) 0.0867(11) 0.7289(6) 0.0497(17) Uani 1 1 d .
N3 N 0.4683(6) 0.3009(12) 0.4372(5) 0.0502(18) Uani 1 1 d .
H3B H 0.5206 0.2644 0.4233 0.060 Uiso 1 1 calc R
O1 O 0.3918(7) 0.3247(15) 0.5615(6) 0.081(3) Uani 1 1 d .
Hg1 Hg 0.61409(2) 0.05876(5) 0.90907(3) 0.04932(17) Uani 1 1 d .
I1 I 0.77515(4) -0.09808(8) 0.93913(4) 0.04779(19) Uani 1 1 d .
I2 I 0.46391(4) 0.23648(9) 0.91815(5) 0.0527(2) Uani 1 1 d .
I3 I 0.55436(6) 0.27243(10) 0.24886(5) 0.0601(2) Uani 1 1 d .

loop_
_atom_site_aniso_label
_atom_site_aniso_U_11
_atom_site_aniso_U_22
_atom_site_aniso_U_33
_atom_site_aniso_U_23
_atom_site_aniso_U_13
_atom_site_aniso_U_12
C1 0.042(5) 0.086(7) 0.051(5) 0.003(5) 0.022(4) 0.015(5)
C2 0.050(5) 0.068(6) 0.047(5) 0.009(4) 0.015(4) 0.007(4)
C3 0.040(4) 0.060(5) 0.039(4) 0.004(3) 0.016(3) -0.003(4)
C4 0.040(4) 0.056(5) 0.037(4) 0.001(3) 0.010(3) -0.002(3)
C5 0.041(4) 0.064(5) 0.051(5) 0.003(4) 0.018(4) 0.004(4)
C6 0.039(4) 0.046(4) 0.041(4) 0.001(3) 0.010(3) 0.004(3)
C7 0.041(4) 0.043(4) 0.048(4) -0.003(3) 0.009(3) -0.006(3)
C8 0.050(5) 0.062(5) 0.039(4) 0.007(4) 0.007(4) 0.000(4)
C9 0.055(6) 0.065(6) 0.061(6) 0.008(5) -0.001(5) -0.001(5)
C10 0.046(5) 0.068(6) 0.077(7) 0.012(6) 0.009(5) 0.016(5)
C11 0.053(6) 0.066(6) 0.058(6) 0.007(4) 0.015(5) 0.013(5)
N1 0.057(5) 0.071(5) 0.042(4) 0.005(4) 0.019(4) 0.015(4)
N2 0.041(4) 0.069(5) 0.042(4) 0.006(3) 0.015(3) 0.000(3)
N3 0.041(4) 0.071(5) 0.040(4) 0.008(3) 0.012(3) 0.013(4)
O1 0.071(6) 0.122(8) 0.058(4) 0.012(5) 0.031(4) 0.038(6)
Hg1 0.0377(2) 0.0563(3) 0.0560(3) 0.00085(14) 0.01371(15) 0.00634(13)
I1 0.0390(3) 0.0551(3) 0.0505(3) 0.0035(2) 0.0114(2) 0.0067(2)
I2 0.0375(3) 0.0603(4) 0.0641(4) 0.0026(3) 0.0193(3) 0.0061(2)
I3 0.0602(4) 0.0675(4) 0.0604(4) 0.0020(3) 0.0329(3) 0.0028(3)

loop_
_atom_type_symbol
_atom_type_description
_atom_type_scat_dispersion_real
_atom_type_scat_dispersion_imag
_atom_type_scat_source
C C 0.0033 0.0016 'International Tables Vol C Tables 4.2.6.8 and 6.1.1.4'
H H 0.0000 0.0000 'International Tables Vol C Tables 4.2.6.8 and 6.1.1.4'
N N 0.0061 0.0033 'International Tables Vol C Tables 4.2.6.8 and 6.1.1.4'
O O 0.0106 0.0060 'International Tables Vol C Tables 4.2.6.8 and 6.1.1.4'
Hg Hg -2.3894 9.2266 'International Tables Vol C Tables 4.2.6.8 and 6.1.1.4'
I I -0.4742 1.8119 'International Tables Vol C Tables 4.2.6.8 and 6.1.1.4'

loop_
_geom_angle_atom_site_label_1
_geom_angle_atom_site_label_2
_geom_angle_atom_site_label_3
_geom_angle
N1 C1 C2 121.6(9)
N1 C1 H1 119.2
C2 C1 H1 119.2
N2 C2 C1 122.1(10)
N2 C2 H2 119.0
C1 C2 H2 119.0
N2 C3 C4 121.0(8)
N2 C3 H3 119.5
C4 C3 H3 119.5
N1 C4 C3 122.0(9)
N1 C4 C5 119.4(8)
C3 C4 C5 118.5(8)
O1 C5 N3 127.0(10)
O1 C5 C4 120.6(9)
N3 C5 C4 112.4(8)
C11 C6 N3 122.9(9)
C11 C6 C7 117.2(9)
N3 C6 C7 119.9(8)
C8 C7 C6 121.7(9)
C8 C7 I3 117.5(7)
C6 C7 I3 120.8(7)
C7 C8 C9 120.6(10)
C7 C8 H8 119.7
C9 C8 H8 119.7
C8 C9 C10 118.5(10)
C8 C9 H9 120.7
C10 C9 H9 120.7
C9 C10 C11 120.0(11)
C9 C10 H10 120.0
C11 C10 H10 120.0
C6 C11 C10 121.9(11)
C6 C11 H11 119.0
C10 C11 H11 119.0
C4 N1 C1 116.2(8)
C2 N2 C3 117.1(8)
C2 N2 Hg1 123.1(7)
C3 N2 Hg1 119.8(6)
C5 N3 C6 128.3(8)
C5 N3 H3B 115.8
C6 N3 H3B 115.8
I1 Hg1 I2 166.83(3)
I1 Hg1 N2 93.79(18)
I2 Hg1 N2 98.08(18)

loop_
_geom_bond_atom_site_label_1
_geom_bond_atom_site_label_2
_geom_bond_distance
C1 N1 1.329(14)
C1 C2 1.392(15)
C1 H1 0.9300
C2 N2 1.305(13)
C2 H2 0.9300
C3 N2 1.333(13)
C3 C4 1.392(12)
C3 H3 0.9300
C4 N1 1.327(12)
C4 C5 1.503(13)
C5 O1 1.206(12)
C5 N3 1.362(12)
C6 C11 1.360(13)
C6 N3 1.398(11)
C6 C7 1.399(13)
C7 C8 1.368(13)
C7 I3 2.111(9)
C8 C9 1.379(16)
C8 H8 0.9300
C9 C10 1.386(18)
C9 H9 0.9300
C10 C11 1.391(15)
C10 H10 0.9300
C11 H11 0.9300
N2 Hg1 2.661(8)
N3 H3B 0.8600
Hg1 I1 2.5927(7)
Hg1 I2 2.5942(7)

loop_
_geom_torsion_atom_site_label_1
_geom_torsion_atom_site_label_2
_geom_torsion_atom_site_label_3
_geom_torsion_atom_site_label_4
_geom_torsion
N1 C1 C2 N2 1(2)
N2 C3 C4 N1 0.8(16)
N2 C3 C4 C5 179.4(9)
N1 C4 C5 O1 176.9(11)
C3 C4 C5 O1 -1.7(16)
N1 C4 C5 N3 -5.9(15)
C3 C4 C5 N3 175.5(9)
C11 C6 C7 C8 -0.7(14)
N3 C6 C7 C8 179.9(9)
C11 C6 C7 I3 178.7(8)
N3 C6 C7 I3 -0.7(12)
C6 C7 C8 C9 -0.9(15)
I3 C7 C8 C9 179.7(8)
C7 C8 C9 C10 0.5(17)
C8 C9 C10 C11 1.5(19)
N3 C6 C11 C10 -177.8(11)
C7 C6 C11 C10 2.8(17)
C9 C10 C11 C6 -3(2)
C3 C4 N1 C1 -0.2(16)
C5 C4 N1 C1 -178.8(10)
C2 C1 N1 C4 -0.5(18)
C1 C2 N2 C3 -0.2(17)
C1 C2 N2 Hg1 -178.3(9)
C4 C3 N2 C2 -0.5(15)
C4 C3 N2 Hg1 177.6(7)
O1 C5 N3 C6 -4(2)
C4 C5 N3 C6 179.4(9)
C11 C6 N3 C5 4.9(17)
C7 C6 N3 C5 -175.7(10)
C2 N2 Hg1 I1 -0.5(9)
C3 N2 Hg1 I1 -178.6(7)
C2 N2 Hg1 I2 173.8(9)
C3 N2 Hg1 I2 -4.3(8)
